data_2239395
loop_
_publ_author_name
'Sandhya, R.'
'Sithambaresan, M.'
'Kurup, M. R. Prathapachandra'

_publ_section_title
;
 [2-Benzyl-3-(naphthalen-1-yl)-2,3-dihydro-1,2-oxazole-4,5-diyl]bis(phenylmethanone)
;
_journal_issue 3
_journal_name_full 'Acta Crystallographica Section E'
_journal_page_first o354
_journal_page_last o355
_journal_paper_doi 10.1107/S1600536814003250
_journal_volume 70
_journal_year 2014
_chemical_formula_iupac 'C34 H25 N O3'
_chemical_formula_moiety 'C34 H25 N O3'
_chemical_formula_sum 'C34 H25 N O3'
_chemical_formula_weight 495.55
_chemical_name_systematic '[2-Benzyl-3-(naphthalen-1-yl)-2,3-dihydro-1,2-oxazole-4,5-diyl]bis(phenylmethanone)'
_space_group_IT_number 14
_symmetry_cell_setting monoclinic
_symmetry_space_group_name_Hall '-P 2yn'
_symmetry_space_group_name_H-M 'P 1 21/n 1'
_atom_sites_solution_hydrogens geom
_atom_sites_solution_primary direct
_atom_sites_solution_secondary difmap
_audit_creation_method SHELXL-97
_cell_angle_alpha 90.00
_cell_angle_beta 94.235(4)
_cell_angle_gamma 90.00
_cell_formula_units_Z 4
_cell_length_a 14.4105(10)
_cell_length_b 10.9408(9)
_cell_length_c 16.0924(13)
_cell_measurement_reflns_used 3803
_cell_measurement_temperature 296(2)
_cell_measurement_theta_max 27.775
_cell_measurement_theta_min 2.253
_cell_volume 2530.2(3)
_computing_cell_refinement '<i>SAINT</i> (Bruker, 2007)'
_computing_data_collection '<i>APEX2</i> (Bruker, 2007)'
_computing_data_reduction '<i>SAINT</i> (Bruker, 2007)'
_computing_molecular_graphics
;
<i>ORTEP-3 for Windows</i> (Farrugia, 2012) and  <i>DIAMOND</i>
(Brandenburg, 2010)
;
_computing_publication_material '<i>SHELXL97</i> (Sheldrick, 2008) and <i>publCIF</i> (Westrip, 2010)'
_computing_structure_refinement '<i>SHELXL97</i> (Sheldrick, 2008)'
_computing_structure_solution '<i>SHELXS97</i> (Sheldrick, 2008)'
_diffrn_ambient_temperature 296(2)
_diffrn_measured_fraction_theta_full 0.990
_diffrn_measured_fraction_theta_max 0.990
_diffrn_measurement_device_type 'Bruker Kappa APEXII CCD area-detector diffractometer'
_diffrn_measurement_method '\w and \f scan'
_diffrn_radiation_monochromator graphite
_diffrn_radiation_source 'fine-focus sealed tube'
_diffrn_radiation_type MoK\a
_diffrn_radiation_wavelength 0.71073
_diffrn_reflns_av_R_equivalents 0.0280
_diffrn_reflns_av_sigmaI/netI 0.0417
_diffrn_reflns_limit_h_max 18
_diffrn_reflns_limit_h_min -16
_diffrn_reflns_limit_k_max 14
_diffrn_reflns_limit_k_min -6
_diffrn_reflns_limit_l_max 20
_diffrn_reflns_limit_l_min -19
_diffrn_reflns_number 12772
_diffrn_reflns_theta_full 27.50
_diffrn_reflns_theta_max 27.50
_diffrn_reflns_theta_min 2.34
_exptl_absorpt_coefficient_mu 0.083
_exptl_absorpt_correction_T_max 0.9756
_exptl_absorpt_correction_T_min 0.9676
_exptl_absorpt_correction_type multi-scan
_exptl_absorpt_process_details '(<i>SADABS</i>, Bruker, 2007)'
_exptl_crystal_colour colourless
_exptl_crystal_density_diffrn 1.301
_exptl_crystal_density_method 'not measured'
_exptl_crystal_description block
_exptl_crystal_F_000 1040
_exptl_crystal_size_max 0.40
_exptl_crystal_size_mid 0.35
_exptl_crystal_size_min 0.30
_refine_diff_density_max 0.218
_refine_diff_density_min -0.224
_refine_ls_extinction_method none
_refine_ls_goodness_of_fit_ref 1.023
_refine_ls_hydrogen_treatment constr
_refine_ls_matrix_type full
_refine_ls_number_parameters 343
_refine_ls_number_reflns 6092
_refine_ls_number_restraints 0
_refine_ls_restrained_S_all 1.023
_refine_ls_R_factor_all 0.0931
_refine_ls_R_factor_gt 0.0536
_refine_ls_shift/su_max 0.000
_refine_ls_shift/su_mean 0.000
_refine_ls_structure_factor_coef Fsqd
_refine_ls_weighting_details 'calc w=1/[\s^2^(Fo^2^)+(0.0908P)^2^+0.7195P] where P=(Fo^2^+2Fc^2^)/3'
_refine_ls_weighting_scheme calc
_refine_ls_wR_factor_gt 0.1414
_refine_ls_wR_factor_ref 0.1814
_reflns_number_gt 3603
_reflns_number_total 5822
_reflns_threshold_expression >2sigma(I)
_cod_data_source_file yk2103sup1.cf
_cod_data_source_block I
_cod_original_sg_symbol_H-M 'P 21/n'
_cod_database_code 2239395
_cod_database_fobs_code 2239395

loop_
_symmetry_equiv_pos_as_xyz
'x, y, z'
'-x+1/2, y+1/2, -z+1/2'
'-x, -y, -z'
'x-1/2, -y-1/2, z-1/2'

loop_
_atom_site_type_symbol
_atom_site_label
_atom_site_fract_x
_atom_site_fract_y
_atom_site_fract_z
_atom_site_U_iso_or_equiv
_atom_site_adp_type
_atom_site_calc_flag
_atom_site_refinement_flags
_atom_site_occupancy
_atom_site_symmetry_multiplicity
O O1 0.39550(11) 0.44858(16) 0.08868(12) 0.0624(5) Uani d . 1 1
O O2 0.19673(10) 0.34089(13) 0.03919(9) 0.0432(4) Uani d . 1 1
O O3 0.26338(13) 0.62696(16) 0.20136(11) 0.0630(5) Uani d . 1 1
N N1 0.10514(11) 0.30910(15) 0.07285(10) 0.0390(4) Uani d . 1 1
C C3 0.2856(2) 0.7599(3) -0.12462(16) 0.0723(8) Uani d . 1 1
H H3 0.2782 0.8197 -0.1656 0.087 Uiso calc R 1 1
C C4 0.3717(2) 0.7075(3) -0.10706(16) 0.0686(8) Uani d . 1 1
H H4 0.4219 0.7315 -0.1363 0.082 Uiso calc R 1 1
C C5 0.38332(17) 0.6192(2) -0.04588(15) 0.0537(6) Uani d . 1 1
H H5 0.4416 0.5848 -0.0331 0.064 Uiso calc R 1 1
C C6 0.30779(14) 0.58189(18) -0.00355(13) 0.0402(5) Uani d . 1 1
C C7 0.32028(14) 0.48646(19) 0.06095(13) 0.0409(5) Uani d . 1 1
C C8 0.23384(13) 0.42734(18) 0.09116(12) 0.0381(4) Uani d . 1 1
C C9 0.19231(13) 0.44248(18) 0.16161(12) 0.0366(4) Uani d . 1 1
C C17 0.11552(13) 0.34732(18) 0.16270(12) 0.0364(4) Uani d . 1 1
H H17 0.1356 0.2781 0.1983 0.044 Uiso calc R 1 1
C C18 0.02157(13) 0.39606(18) 0.18652(12) 0.0384(4) Uani d . 1 1
C C19 -0.02994(13) 0.3363(2) 0.24645(12) 0.0398(5) Uani d . 1 1
C C20 -0.00101(16) 0.2282(2) 0.28950(14) 0.0478(5) Uani d . 1 1
H H20 0.0561 0.1934 0.2798 0.057 Uiso calc R 1 1
C C21 -0.05523(18) 0.1743(3) 0.34471(15) 0.0602(6) Uani d . 1 1
H H21 -0.0346 0.1035 0.3723 0.072 Uiso calc R 1 1
C C22 -0.14162(19) 0.2239(3) 0.36060(16) 0.0702(8) Uani d . 1 1
H H22 -0.1784 0.1854 0.3979 0.084 Uiso calc R 1 1
C C1 0.22138(16) 0.6349(2) -0.02256(15) 0.0523(6) Uani d . 1 1
H H1 0.1704 0.6096 0.0052 0.063 Uiso calc R 1 1
C C2 0.2108(2) 0.7250(3) -0.08236(17) 0.0677(7) Uani d . 1 1
H H2 0.1532 0.7620 -0.0940 0.081 Uiso calc R 1 1
C C28 0.09503(15) 0.17655(19) 0.06203(13) 0.0446(5) Uani d . 1 1
H H28A 0.0495 0.1464 0.0985 0.054 Uiso calc R 1 1
H H28B 0.1540 0.1372 0.0779 0.054 Uiso calc R 1 1
C C29 0.06476(14) 0.14371(18) -0.02659(12) 0.0388(5) Uani d . 1 1
C C34 0.11531(16) 0.0652(2) -0.07236(15) 0.0540(6) Uani d . 1 1
H H34 0.1706 0.0321 -0.0488 0.065 Uiso calc R 1 1
C C33 0.08423(19) 0.0350(3) -0.15369(17) 0.0665(7) Uani d . 1 1
H H33 0.1192 -0.0182 -0.1839 0.080 Uiso calc R 1 1
C C32 0.0036(2) 0.0818(3) -0.18963(16) 0.0656(7) Uani d . 1 1
H H32 -0.0161 0.0619 -0.2443 0.079 Uiso calc R 1 1
C C31 -0.0483(2) 0.1589(3) -0.14438(17) 0.0718(8) Uani d . 1 1
H H31 -0.1041 0.1905 -0.1680 0.086 Uiso calc R 1 1
C C30 -0.01775(18) 0.1895(2) -0.06364(16) 0.0586(6) Uani d . 1 1
H H30 -0.0534 0.2419 -0.0335 0.070 Uiso calc R 1 1
C C10 0.21642(14) 0.53967(19) 0.22180(13) 0.0413(5) Uani d . 1 1
C C11 0.18224(13) 0.53279(19) 0.30646(12) 0.0388(5) Uani d . 1 1
C C16 0.15152(16) 0.6376(2) 0.34411(14) 0.0511(6) Uani d . 1 1
H H16 0.1521 0.7120 0.3161 0.061 Uiso calc R 1 1
C C15 0.12022(18) 0.6322(3) 0.42265(16) 0.0612(7) Uani d . 1 1
H H15 0.0991 0.7026 0.4475 0.073 Uiso calc R 1 1
C C14 0.12018(18) 0.5226(3) 0.46435(16) 0.0630(7) Uani d . 1 1
H H14 0.0988 0.5192 0.5174 0.076 Uiso calc R 1 1
C C13 0.15140(19) 0.4183(3) 0.42821(15) 0.0616(7) Uani d . 1 1
H H13 0.1521 0.3446 0.4571 0.074 Uiso calc R 1 1
C C12 0.18182(16) 0.4228(2) 0.34900(13) 0.0481(5) Uani d . 1 1
H H12 0.2021 0.3519 0.3241 0.058 Uiso calc R 1 1
C C23 -0.17159(18) 0.3275(3) 0.32192(16) 0.0673(8) Uani d . 1 1
H H23 -0.2288 0.3603 0.3333 0.081 Uiso calc R 1 1
C C24 -0.11730(15) 0.3873(2) 0.26426(14) 0.0497(6) Uani d . 1 1
C C25 -0.14949(17) 0.4948(3) 0.22237(17) 0.0617(7) Uani d . 1 1
H H25 -0.2066 0.5278 0.2339 0.074 Uiso calc R 1 1
C C26 -0.09828(18) 0.5506(2) 0.16541(17) 0.0613(7) Uani d . 1 1
H H26 -0.1197 0.6217 0.1388 0.074 Uiso calc R 1 1
C C27 -0.01301(16) 0.4992(2) 0.14757(15) 0.0495(5) Uani d . 1 1
H H27 0.0213 0.5365 0.1079 0.059 Uiso calc R 1 1

loop_
_atom_site_aniso_label
_atom_site_aniso_U_11
_atom_site_aniso_U_22
_atom_site_aniso_U_33
_atom_site_aniso_U_12
_atom_site_aniso_U_13
_atom_site_aniso_U_23
O1 0.0422(9) 0.0586(11) 0.0866(13) 0.0009(7) 0.0058(8) 0.0176(9)
O2 0.0480(8) 0.0400(8) 0.0431(8) -0.0091(6) 0.0131(6) -0.0046(6)
O3 0.0778(12) 0.0517(10) 0.0607(10) -0.0289(9) 0.0140(9) -0.0076(8)
N1 0.0434(9) 0.0356(9) 0.0388(9) -0.0078(7) 0.0088(7) -0.0023(7)
C3 0.104(2) 0.0635(18) 0.0487(14) -0.0184(16) -0.0017(14) 0.0174(13)
C4 0.086(2) 0.0664(18) 0.0564(16) -0.0176(15) 0.0268(14) 0.0029(13)
C5 0.0564(13) 0.0514(14) 0.0556(14) -0.0056(11) 0.0204(11) -0.0035(11)
C6 0.0467(11) 0.0341(11) 0.0405(11) -0.0041(8) 0.0083(9) -0.0034(9)
C7 0.0389(10) 0.0365(11) 0.0485(12) -0.0032(8) 0.0111(9) -0.0024(9)
C8 0.0386(10) 0.0314(10) 0.0442(11) -0.0030(8) 0.0037(8) 0.0012(8)
C9 0.0358(10) 0.0336(10) 0.0404(10) -0.0049(8) 0.0035(8) -0.0021(8)
C17 0.0396(10) 0.0331(10) 0.0369(10) -0.0041(8) 0.0040(8) -0.0008(8)
C18 0.0389(10) 0.0355(11) 0.0404(11) -0.0026(8) -0.0001(8) -0.0042(9)
C19 0.0402(10) 0.0440(12) 0.0350(10) -0.0045(9) 0.0024(8) -0.0094(9)
C20 0.0496(12) 0.0472(13) 0.0465(12) -0.0027(10) 0.0033(10) 0.0005(10)
C21 0.0656(15) 0.0671(17) 0.0486(13) -0.0081(13) 0.0085(12) 0.0088(12)
C22 0.0658(17) 0.098(2) 0.0493(15) -0.0126(15) 0.0192(13) 0.0066(15)
C1 0.0514(13) 0.0501(14) 0.0553(13) -0.0036(10) 0.0037(10) 0.0066(11)
C2 0.0729(17) 0.0639(18) 0.0640(16) -0.0023(13) -0.0105(13) 0.0147(13)
C28 0.0518(12) 0.0354(11) 0.0465(12) -0.0080(9) 0.0027(9) 0.0000(9)
C29 0.0430(11) 0.0315(10) 0.0422(11) -0.0090(8) 0.0054(9) 0.0015(8)
C34 0.0439(12) 0.0585(15) 0.0599(14) -0.0020(10) 0.0050(10) -0.0097(12)
C33 0.0683(17) 0.0738(19) 0.0587(15) -0.0083(14) 0.0132(13) -0.0241(14)
C32 0.0844(19) 0.0665(18) 0.0447(13) -0.0212(15) -0.0026(13) -0.0066(13)
C31 0.0698(17) 0.073(2) 0.0683(17) 0.0023(14) -0.0215(14) 0.0094(15)
C30 0.0627(15) 0.0543(15) 0.0584(15) 0.0121(12) 0.0015(12) -0.0016(12)
C10 0.0419(11) 0.0340(11) 0.0475(12) -0.0049(8) 0.0011(9) -0.0014(9)
C11 0.0394(10) 0.0360(11) 0.0402(11) -0.0039(8) -0.0030(8) -0.0035(8)
C16 0.0616(14) 0.0389(12) 0.0522(13) 0.0008(10) -0.0001(11) -0.0040(10)
C15 0.0645(15) 0.0602(17) 0.0593(15) 0.0035(12) 0.0077(12) -0.0161(13)
C14 0.0679(16) 0.0777(19) 0.0441(13) -0.0106(14) 0.0084(11) -0.0074(13)
C13 0.0794(17) 0.0563(16) 0.0475(14) -0.0108(13) -0.0069(12) 0.0084(12)
C12 0.0613(14) 0.0392(12) 0.0425(12) -0.0001(10) -0.0035(10) -0.0020(9)
C23 0.0542(14) 0.095(2) 0.0547(15) 0.0045(14) 0.0191(12) -0.0079(15)
C24 0.0451(12) 0.0604(15) 0.0439(12) 0.0026(10) 0.0055(9) -0.0119(11)
C25 0.0494(13) 0.0660(17) 0.0698(16) 0.0146(12) 0.0064(12) -0.0136(14)
C26 0.0595(15) 0.0477(15) 0.0758(17) 0.0142(11) -0.0016(13) 0.0008(13)
C27 0.0504(12) 0.0413(12) 0.0566(13) 0.0013(10) 0.0019(10) 0.0037(10)

loop_
_atom_type_symbol
_atom_type_description
_atom_type_scat_dispersion_real
_atom_type_scat_dispersion_imag
_atom_type_scat_source
C C 0.0033 0.0016 'International Tables Vol C Tables 4.2.6.8 and 6.1.1.4'
H H 0.0000 0.0000 'International Tables Vol C Tables 4.2.6.8 and 6.1.1.4'
N N 0.0061 0.0033 'International Tables Vol C Tables 4.2.6.8 and 6.1.1.4'
O O 0.0106 0.0060 'International Tables Vol C Tables 4.2.6.8 and 6.1.1.4'

loop_
_geom_angle_atom_site_label_1
_geom_angle_atom_site_label_2
_geom_angle_atom_site_label_3
_geom_angle
C8 O2 N1 104.92(13)
C28 N1 C17 113.05(16)
C28 N1 O2 105.55(14)
C17 N1 O2 104.76(13)
C2 C3 C4 120.8(3)
C2 C3 H3 119.6
C4 C3 H3 119.6
C3 C4 C5 119.9(2)
C3 C4 H4 120.1
C5 C4 H4 120.1
C4 C5 C6 119.8(2)
C4 C5 H5 120.1
C6 C5 H5 120.1
C5 C6 C1 119.5(2)
C5 C6 C7 119.6(2)
C1 C6 C7 120.83(19)
O1 C7 C6 124.05(19)
O1 C7 C8 117.97(19)
C6 C7 C8 117.89(17)
C9 C8 O2 115.69(17)
C9 C8 C7 130.71(18)
O2 C8 C7 113.49(16)
C8 C9 C10 123.70(18)
C8 C9 C17 107.34(17)
C10 C9 C17 128.87(17)
N1 C17 C9 101.55(15)
N1 C17 C18 108.13(15)
C9 C17 C18 114.99(16)
N1 C17 H17 110.6
C9 C17 H17 110.6
C18 C17 H17 110.6
C27 C18 C19 120.04(19)
C27 C18 C17 118.18(18)
C19 C18 C17 121.78(18)
C20 C19 C18 124.51(19)
C20 C19 C24 117.42(19)
C18 C19 C24 118.1(2)
C21 C20 C19 121.2(2)
C21 C20 H20 119.4
C19 C20 H20 119.4
C20 C21 C22 120.9(3)
C20 C21 H21 119.6
C22 C21 H21 119.6
C23 C22 C21 120.1(2)
C23 C22 H22 120.0
C21 C22 H22 120.0
C2 C1 C6 120.3(2)
C2 C1 H1 119.9
C6 C1 H1 119.9
C3 C2 C1 119.7(3)
C3 C2 H2 120.2
C1 C2 H2 120.2
N1 C28 C29 111.61(17)
N1 C28 H28A 109.3
C29 C28 H28A 109.3
N1 C28 H28B 109.3
C29 C28 H28B 109.3
H28A C28 H28B 108.0
C34 C29 C30 117.9(2)
C34 C29 C28 122.0(2)
C30 C29 C28 120.1(2)
C29 C34 C33 120.4(2)
C29 C34 H34 119.8
C33 C34 H34 119.8
C32 C33 C34 121.1(3)
C32 C33 H33 119.5
C34 C33 H33 119.5
C33 C32 C31 119.2(2)
C33 C32 H32 120.4
C31 C32 H32 120.4
C32 C31 C30 120.0(3)
C32 C31 H31 120.0
C30 C31 H31 120.0
C31 C30 C29 121.4(2)
C31 C30 H30 119.3
C29 C30 H30 119.3
O3 C10 C9 119.74(19)
O3 C10 C11 120.77(19)
C9 C10 C11 119.48(17)
C12 C11 C16 119.3(2)
C12 C11 C10 120.78(19)
C16 C11 C10 119.87(19)
C15 C16 C11 120.3(2)
C15 C16 H16 119.9
C11 C16 H16 119.9
C14 C15 C16 119.9(2)
C14 C15 H15 120.0
C16 C15 H15 120.0
C13 C14 C15 120.5(2)
C13 C14 H14 119.8
C15 C14 H14 119.8
C14 C13 C12 119.9(2)
C14 C13 H13 120.0
C12 C13 H13 120.0
C13 C12 C11 120.1(2)
C13 C12 H12 120.0
C11 C12 H12 120.0
C22 C23 C24 121.1(2)
C22 C23 H23 119.4
C24 C23 H23 119.4
C25 C24 C23 121.2(2)
C25 C24 C19 119.5(2)
C23 C24 C19 119.3(2)
C26 C25 C24 121.2(2)
C26 C25 H25 119.4
C24 C25 H25 119.4
C25 C26 C27 119.0(2)
C25 C26 H26 120.5
C27 C26 H26 120.5
C18 C27 C26 122.2(2)
C18 C27 H27 118.9
C26 C27 H27 118.9

loop_
_geom_bond_atom_site_label_1
_geom_bond_atom_site_label_2
_geom_bond_distance
O1 C7 1.214(3)
O2 C8 1.347(2)
O2 N1 1.504(2)
O3 C10 1.229(2)
N1 C28 1.467(3)
N1 C17 1.502(2)
C3 C2 1.371(4)
C3 C4 1.376(4)
C3 H3 0.9300
C4 C5 1.381(4)
C4 H4 0.9300
C5 C6 1.387(3)
C5 H5 0.9300
C6 C1 1.387(3)
C6 C7 1.474(3)
C7 C8 1.515(3)
C8 C9 1.331(3)
C9 C10 1.463(3)
C9 C17 1.520(3)
C17 C18 1.530(3)
C17 H17 0.9800
C18 C27 1.367(3)
C18 C19 1.419(3)
C19 C20 1.418(3)
C19 C24 1.425(3)
C20 C21 1.360(3)
C20 H20 0.9300
C21 C22 1.399(4)
C21 H21 0.9300
C22 C23 1.349(4)
C22 H22 0.9300
C1 C2 1.378(3)
C1 H1 0.9300
C2 H2 0.9300
C28 C29 1.504(3)
C28 H28A 0.9700
C28 H28B 0.9700
C29 C34 1.375(3)
C29 C30 1.384(3)
C34 C33 1.392(3)
C34 H34 0.9300
C33 C32 1.359(4)
C33 H33 0.9300
C32 C31 1.372(4)
C32 H32 0.9300
C31 C30 1.382(4)
C31 H31 0.9300
C30 H30 0.9300
C10 C11 1.484(3)
C11 C12 1.385(3)
C11 C16 1.385(3)
C16 C15 1.374(3)
C16 H16 0.9300
C15 C14 1.374(4)
C15 H15 0.9300
C14 C13 1.372(4)
C14 H14 0.9300
C13 C12 1.379(3)
C13 H13 0.9300
C12 H12 0.9300
C23 C24 1.417(4)
C23 H23 0.9300
C24 C25 1.416(4)
C25 C26 1.363(4)
C25 H25 0.9300
C26 C27 1.400(3)
C26 H26 0.9300
C27 H27 0.9300

loop_
_geom_hbond_atom_site_label_D
_geom_hbond_atom_site_label_H
_geom_hbond_atom_site_label_A
_geom_hbond_site_symmetry_A
_geom_hbond_distance_DH
_geom_hbond_distance_HA
_geom_hbond_distance_DA
_geom_hbond_angle_DHA
C5 H5 O1 3_665 0.9300 2.60 3.392(3) 144
C12 H12 O3 2_545 0.9300 2.55 3.443(3) 161
C13 H13 Cg1 2_545 0.93 2.63 3.523(3) 161

loop_
_geom_torsion_atom_site_label_1
_geom_torsion_atom_site_label_2
_geom_torsion_atom_site_label_3
_geom_torsion_atom_site_label_4
_geom_torsion
C8 O2 N1 C28 -141.69(16)
C8 O2 N1 C17 -22.12(18)
C2 C3 C4 C5 -0.4(4)
C3 C4 C5 C6 1.3(4)
C4 C5 C6 C1 -0.7(3)
C4 C5 C6 C7 179.2(2)
C5 C6 C7 O1 10.7(3)
C1 C6 C7 O1 -169.4(2)
C5 C6 C7 C8 -165.92(19)
C1 C6 C7 C8 14.0(3)
N1 O2 C8 C9 12.1(2)
N1 O2 C8 C7 -171.20(15)
O1 C7 C8 C9 78.7(3)
C6 C7 C8 C9 -104.5(3)
O1 C7 C8 O2 -97.4(2)
C6 C7 C8 O2 79.4(2)
O2 C8 C9 C10 -173.65(18)
C7 C8 C9 C10 10.3(3)
O2 C8 C9 C17 3.2(2)
C7 C8 C9 C17 -172.8(2)
C28 N1 C17 C9 137.38(16)
O2 N1 C17 C9 22.96(18)
C28 N1 C17 C18 -101.25(19)
O2 N1 C17 C18 144.34(15)
C8 C9 C17 N1 -16.8(2)
C10 C9 C17 N1 159.83(19)
C8 C9 C17 C18 -133.25(18)
C10 C9 C17 C18 43.4(3)
N1 C17 C18 C27 -64.1(2)
C9 C17 C18 C27 48.5(3)
N1 C17 C18 C19 115.07(19)
C9 C17 C18 C19 -132.28(19)
C27 C18 C19 C20 179.1(2)
C17 C18 C19 C20 -0.1(3)
C27 C18 C19 C24 -0.2(3)
C17 C18 C19 C24 -179.36(18)
C18 C19 C20 C21 -178.4(2)
C24 C19 C20 C21 0.9(3)
C19 C20 C21 C22 0.2(4)
C20 C21 C22 C23 -1.0(4)
C5 C6 C1 C2 -0.8(3)
C7 C6 C1 C2 179.3(2)
C4 C3 C2 C1 -1.1(4)
C6 C1 C2 C3 1.7(4)
C17 N1 C28 C29 167.93(16)
O2 N1 C28 C29 -78.14(19)
N1 C28 C29 C34 123.4(2)
N1 C28 C29 C30 -58.8(3)
C30 C29 C34 C33 0.9(4)
C28 C29 C34 C33 178.7(2)
C29 C34 C33 C32 -0.1(4)
C34 C33 C32 C31 -0.9(4)
C33 C32 C31 C30 1.0(4)
C32 C31 C30 C29 -0.2(4)
C34 C29 C30 C31 -0.8(4)
C28 C29 C30 C31 -178.7(2)
C8 C9 C10 O3 15.1(3)
C17 C9 C10 O3 -161.0(2)
C8 C9 C10 C11 -166.10(19)
C17 C9 C10 C11 17.8(3)
O3 C10 C11 C12 -140.3(2)
C9 C10 C11 C12 40.9(3)
O3 C10 C11 C16 38.8(3)
C9 C10 C11 C16 -140.0(2)
C12 C11 C16 C15 -0.5(3)
C10 C11 C16 C15 -179.7(2)
C11 C16 C15 C14 0.6(4)
C16 C15 C14 C13 0.1(4)
C15 C14 C13 C12 -0.9(4)
C14 C13 C12 C11 1.0(4)
C16 C11 C12 C13 -0.3(3)
C10 C11 C12 C13 178.8(2)
C21 C22 C23 C24 0.6(4)
C22 C23 C24 C25 178.7(3)
C22 C23 C24 C19 0.5(4)
C20 C19 C24 C25 -179.5(2)
C18 C19 C24 C25 -0.2(3)
C20 C19 C24 C23 -1.3(3)
C18 C19 C24 C23 178.1(2)
C23 C24 C25 C26 -178.4(2)
C19 C24 C25 C26 -0.2(4)
C24 C25 C26 C27 0.9(4)
C19 C18 C27 C26 0.9(3)
C17 C18 C27 C26 -179.9(2)
C25 C26 C27 C18 -1.3(4)
